data_9012621
loop_
_publ_author_name
'Yamnova, N. A.'
'Egorov-Tismenko Yu K'
'Pushcharovskii D Yu'
'Malinko, S. V.'
'Dorokhova, G. I.'

_publ_section_title
;
 Crystal structure of a new natural Na,Ca-hydroborate NaCa2[B9O14(OH)4]*2H2O
;
_journal_name_full 'Crystallography Reports'
_journal_page_first 749
_journal_page_last 752
_journal_volume 38
_journal_year 1993
_chemical_compound_source 'volcanic ash deposit, near Belgrade, Yugoslavia'
_chemical_formula_sum 'B9 Ca2 H8 Na O20'
_chemical_name_mineral Studenitsite
_space_group_IT_number 14
_symmetry_space_group_name_Hall '-P 2bc'
_symmetry_space_group_name_H-M 'P 1 1 21/b'
_cell_angle_alpha 90
_cell_angle_beta 90
_cell_angle_gamma 99.48
_cell_formula_units_Z 4
_cell_length_a 11.503
_cell_length_b 10.53
_cell_length_c 12.58
_cell_volume 1502.963
_database_code_amcsd 0012343
_exptl_crystal_density_diffrn 2.336
_cod_original_formula_sum 'Na Ca2 B9 O20 H8'
_cod_database_code 9012621

loop_
_space_group_symop_operation_xyz
x,y,z
x,1/2+y,1/2-z
-x,1/2-y,1/2+z
-x,-y,-z

loop_
_atom_site_label
_atom_site_fract_x
_atom_site_fract_y
_atom_site_fract_z
_atom_site_U_iso_or_equiv
_atom_site_type_symbol
_atom_site_attached_hydrogens
Na 0.51160 0.97720 0.14000 0.02153 Na 0
Ca1 0.12868 0.46906 0.12912 0.00849 Ca 0
Ca2 0.65432 0.63452 0.10010 0.00684 Ca 0
B1 0.93650 0.65850 0.08610 0.00874 B 0
B2 0.56950 0.81450 0.43130 0.00760 B 0
B3 0.88760 0.81870 0.21870 0.00849 B 0
B4 0.94750 0.17390 0.02120 0.01216 B 0
B5 0.50080 0.22830 0.23930 0.00671 B 0
B6 0.39060 0.09660 0.37960 0.00659 B 0
B7 0.90860 0.20410 0.83010 0.00912 B 0
B8 0.31120 0.10610 0.72870 0.00773 B 0
B9 0.29430 0.25690 0.29020 0.00887 B 0
O1 0.60840 0.79870 0.21410 0.00722 O 0
O2 0.40140 0.30680 0.24900 0.00988 O 0
O3 0.81050 0.86880 0.28140 0.01064 O 0
O4 0.45760 0.17560 0.46400 0.00975 O 0
O5 0.28180 0.64980 0.14700 0.01115 O 0
O6 0.64580 0.40800 0.11820 0.00912 O 0
O7 0.46950 0.60380 0.21010 0.00659 O 0
O8 0.51460 0.20900 0.12350 0.01026 O 0
O-h9 0.34990 0.96260 0.41440 0.00950 O 0
O10 0.04120 0.16190 0.34930 0.01013 O 0
O11 0.03650 0.77750 0.48020 0.01191 O 0
O12 0.19910 0.31580 0.26660 0.01165 O 0
O-h13 0.88240 0.02900 0.44300 0.01355 O 0
O14 0.00620 0.85820 0.23440 0.00950 O 0
O-h15 0.69410 0.02460 0.22580 0.01102 O 0
O16 0.85060 0.72660 0.14270 0.01115 O 0
O17 0.88400 0.13490 0.93260 0.01393 O 0
Ow18 0.28470 0.19460 0.03070 0.02406 O 0
O-h19 0.91880 0.10490 0.11420 0.02052 O 0
Ow20 0.64790 0.05630 0.97830 0.02824 O 0
H1 0.13800 0.01400 0.60300 0.05446 H 0
H2 0.76500 0.05400 0.18600 0.03926 H 0
H3 0.72100 0.07800 0.96700 0.06586 H 0
H4 0.62800 0.09000 0.63000 0.06713 H 0
H5 0.97800 0.13200 0.16700 0.08486 H 0
H6 0.21600 0.14400 0.03100 0.09246 H 0
H7 0.35900 0.93100 0.95300 0.18618 H 0
H8 0.34400 0.16800 0.06000 0.10512 H 0

loop_
_cod_changelog_entry_id
_cod_changelog_entry_author
_cod_changelog_entry_date
_cod_changelog_entry_text
1
;cod-tools version 3.8.0
Id: cif_guess_AMCSD_atom_types 9581 2023-05-17 12:35:41Z saulius
;
2023-05-18T08:44:40+03:00
;Derived atom types and hydrogen counts
from atom names that follow the AMCSD naming convention
(Wat == water, O-H == hydroxyl).
;

loop_
_cod_related_entry_id
_cod_related_entry_database
_cod_related_entry_code
1 AMCSD 0012343
